data_4325442
loop_
_publ_author_name
'Eunji Lee'
'Shim Sung Lee'

_publ_section_title
;
 Rational Approach to Endo/Exocoordinated Heteronuclear Macrocyclic
 network: Supramolecular Hg(ll), Cu(ll), and Hg(ll)/Cu(ll) Complexes of a
 NS4 Macrocycle
;
_journal_name_full 'Inorganic Chemistry'
_journal_page_first 5803
_journal_page_last 5807
_journal_paper_doi 10.1021/ic200684x
_journal_volume 50
_journal_year 2011
_chemical_formula_moiety 'C19 H23 n S4'
_chemical_formula_sum 'C19 H23 S4 n'
_chemical_formula_weight 393.62
_chemical_name_systematic
; 
 ? 
;
_space_group_IT_number 15
_symmetry_cell_setting monoclinic
_symmetry_space_group_name_Hall '-C 2yc'
_symmetry_space_group_name_H-M 'C 1 2/c 1'
_atom_sites_solution_hydrogens geom
_atom_sites_solution_primary direct
_atom_sites_solution_secondary difmap
_audit_creation_method SHELXL-97
_cell_angle_alpha 90.00
_cell_angle_beta 97.035(14)
_cell_angle_gamma 90.00
_cell_formula_units_Z 8
_cell_length_a 31.93(3)
_cell_length_b 5.602(6)
_cell_length_c 22.55(2)
_cell_measurement_reflns_used 3411
_cell_measurement_temperature 173(2)
_cell_measurement_theta_max 26.56
_cell_measurement_theta_min 2.35
_cell_volume 4003(7)
_computing_cell_refinement 'Bruker SAINT'
_computing_data_collection 'Bruker APEX2'
_computing_data_reduction 'Bruker SAINT'
_computing_molecular_graphics 'Bruker SHELXTL'
_computing_publication_material 'Bruker SHELXTL'
_computing_structure_refinement 'SHELXL-97 (Sheldrick, 2008)'
_computing_structure_solution 'SHELXS-97 (Sheldrick, 2008)'
_diffrn_ambient_temperature 173(2)
_diffrn_measured_fraction_theta_full 0.998
_diffrn_measured_fraction_theta_max 0.998
_diffrn_measurement_device_type 'Bruker APEX-II CCD'
_diffrn_measurement_method '\f and \w scans'
_diffrn_radiation_monochromator graphite
_diffrn_radiation_source 'fine-focus sealed tube'
_diffrn_radiation_type MoK\a
_diffrn_radiation_wavelength 0.71073
_diffrn_reflns_av_R_equivalents 0.0923
_diffrn_reflns_av_sigmaI/netI 0.0790
_diffrn_reflns_limit_h_max 38
_diffrn_reflns_limit_h_min -38
_diffrn_reflns_limit_k_max 6
_diffrn_reflns_limit_k_min -6
_diffrn_reflns_limit_l_max 27
_diffrn_reflns_limit_l_min -27
_diffrn_reflns_number 15256
_diffrn_reflns_theta_full 26.00
_diffrn_reflns_theta_max 26.00
_diffrn_reflns_theta_min 1.28
_exptl_absorpt_coefficient_mu 0.476
_exptl_absorpt_correction_T_max 0.9235
_exptl_absorpt_correction_T_min 0.8985
_exptl_absorpt_correction_type multi-scan
_exptl_absorpt_process_details SADABS
_exptl_crystal_colour colourless
_exptl_crystal_density_diffrn 1.306
_exptl_crystal_description block
_exptl_crystal_F_000 1664
_exptl_crystal_size_max 0.23
_exptl_crystal_size_mid 0.20
_exptl_crystal_size_min 0.17
_refine_diff_density_max 0.439
_refine_diff_density_min -0.506
_refine_diff_density_rms 0.089
_refine_ls_extinction_method none
_refine_ls_goodness_of_fit_ref 1.043
_refine_ls_hydrogen_treatment constr
_refine_ls_matrix_type full
_refine_ls_number_parameters 217
_refine_ls_number_reflns 3911
_refine_ls_number_restraints 0
_refine_ls_restrained_S_all 1.043
_refine_ls_R_factor_all 0.1030
_refine_ls_R_factor_gt 0.0585
_refine_ls_shift/su_max 0.000
_refine_ls_shift/su_mean 0.000
_refine_ls_structure_factor_coef Fsqd
_refine_ls_weighting_details 'calc w=1/[\s^2^(Fo^2^)+(0.0761P)^2^+10.4031P] where P=(Fo^2^+2Fc^2^)/3'
_refine_ls_weighting_scheme calc
_refine_ls_wR_factor_gt 0.1460
_refine_ls_wR_factor_ref 0.1804
_reflns_number_gt 2477
_reflns_number_total 3911
_reflns_threshold_expression >2sigma(I)
_cod_data_source_file ic200684x_si_002_1.cif
_cod_data_source_block L
_cod_original_cell_volume 4005(7)
_cod_original_formula_sum 'C19 H23 n S4'
_cod_database_code 4325442

loop_
_symmetry_equiv_pos_as_xyz
'x, y, z'
'-x, y, -z+1/2'
'x+1/2, y+1/2, z'
'-x+1/2, y+1/2, -z+1/2'
'-x, -y, -z'
'x, -y, z-1/2'
'-x+1/2, -y+1/2, -z'
'x+1/2, -y+1/2, z-1/2'

loop_
_atom_site_label
_atom_site_type_symbol
_atom_site_fract_x
_atom_site_fract_y
_atom_site_fract_z
_atom_site_U_iso_or_equiv
_atom_site_adp_type
_atom_site_occupancy
_atom_site_symmetry_multiplicity
_atom_site_calc_flag
_atom_site_refinement_flags
S1 S 0.37983(4) 0.3766(3) 0.23801(5) 0.0482(4) Uani 1 1 d .
S2 S 0.43596(4) -0.0929(3) 0.38703(6) 0.0516(4) Uani 1 1 d .
S3 S 0.21667(3) 0.5601(2) 0.19001(5) 0.0362(3) Uani 1 1 d .
S4 S 0.15544(3) 0.0363(2) 0.05817(4) 0.0337(3) Uani 1 1 d .
C1 C 0.46994(12) 0.1576(8) 0.17126(17) 0.0380(10) Uani 0.50 1 d P
H1A H 0.4835 0.1391 0.2109 0.046 Uiso 0.50 1 calc PR
N1 n 0.46994(12) 0.1576(8) 0.17126(17) 0.0380(10) Uani 0.50 1 d P
C2 C 0.48034(13) 0.0117(9) 0.12659(19) 0.0403(11) Uani 1 1 d .
C3 C 0.46063(14) 0.0390(11) 0.0680(2) 0.0528(14) Uani 1 1 d .
H3A H 0.4679 -0.0633 0.0373 0.063 Uiso 1 1 calc R
C4 C 0.43061(15) 0.2155(11) 0.0551(2) 0.0588(16) Uani 1 1 d .
H4A H 0.4172 0.2353 0.0154 0.071 Uiso 1 1 calc R
C5 C 0.42013(14) 0.3638(10) 0.1005(2) 0.0498(13) Uani 1 1 d .
H5A H 0.3998 0.4866 0.0920 0.060 Uiso 1 1 calc R
C6 C 0.43975(13) 0.3308(9) 0.15857(19) 0.0393(11) Uani 1 1 d .
C7 C 0.42758(15) 0.4840(9) 0.2093(2) 0.0475(12) Uani 1 1 d .
H7A H 0.4230 0.6501 0.1950 0.057 Uiso 1 1 calc R
H7B H 0.4512 0.4853 0.2422 0.057 Uiso 1 1 calc R
C8 C 0.39974(14) 0.1156(9) 0.28012(19) 0.0417(11) Uani 1 1 d .
H8A H 0.3761 0.0042 0.2833 0.050 Uiso 1 1 calc R
H8B H 0.4204 0.0330 0.2579 0.050 Uiso 1 1 calc R
C9 C 0.42091(14) 0.1746(9) 0.34296(19) 0.0405(11) Uani 1 1 d .
H9A H 0.4013 0.2711 0.3639 0.049 Uiso 1 1 calc R
H9B H 0.4464 0.2721 0.3398 0.049 Uiso 1 1 calc R
C10 C 0.48550(14) -0.1728(10) 0.3589(2) 0.0494(13) Uani 1 1 d .
H10A H 0.4955 -0.3277 0.3765 0.059 Uiso 1 1 calc R
H10B H 0.4802 -0.1932 0.3151 0.059 Uiso 1 1 calc R
N11 n 0.28702(11) 0.5063(7) 0.08060(15) 0.0296(9) Uani 0.50 1 d P
C11 C 0.28702(11) 0.5063(7) 0.08060(15) 0.0296(9) Uani 0.50 1 d P
H11A H 0.2729 0.3584 0.0726 0.036 Uiso 0.50 1 calc PR
C12 C 0.30345(12) 0.6288(8) 0.03487(18) 0.0310(10) Uani 1 1 d .
C13 C 0.32518(13) 0.8393(8) 0.04681(18) 0.0338(10) Uani 1 1 d .
H13A H 0.3369 0.9206 0.0157 0.041 Uiso 1 1 calc R
C14 C 0.33002(14) 0.9329(8) 0.10439(19) 0.0393(11) Uani 1 1 d .
H14A H 0.3451 1.0776 0.1127 0.047 Uiso 1 1 calc R
C15 C 0.31254(13) 0.8130(8) 0.15012(18) 0.0351(10) Uani 1 1 d .
H15A H 0.3152 0.8772 0.1894 0.042 Uiso 1 1 calc R
C16 C 0.29129(12) 0.5999(8) 0.13744(17) 0.0302(10) Uani 1 1 d .
C17 C 0.27134(13) 0.4672(9) 0.18505(18) 0.0367(10) Uani 1 1 d .
H17A H 0.2884 0.4941 0.2242 0.044 Uiso 1 1 calc R
H17B H 0.2718 0.2940 0.1764 0.044 Uiso 1 1 calc R
C18 C 0.18907(13) 0.4300(8) 0.12202(17) 0.0308(9) Uani 1 1 d .
H18A H 0.1628 0.5211 0.1103 0.037 Uiso 1 1 calc R
H18B H 0.2070 0.4452 0.0894 0.037 Uiso 1 1 calc R
C19 C 0.17805(13) 0.1690(8) 0.12926(17) 0.0341(10) Uani 1 1 d .
H19A H 0.1575 0.1548 0.1586 0.041 Uiso 1 1 calc R
H19B H 0.2038 0.0800 0.1450 0.041 Uiso 1 1 calc R
C20 C 0.20459(12) -0.0240(9) 0.02745(18) 0.0369(11) Uani 1 1 d .
H20A H 0.2208 0.1263 0.0261 0.044 Uiso 1 1 calc R
H20B H 0.2218 -0.1369 0.0539 0.044 Uiso 1 1 calc R

loop_
_atom_site_aniso_label
_atom_site_aniso_U_11
_atom_site_aniso_U_22
_atom_site_aniso_U_33
_atom_site_aniso_U_23
_atom_site_aniso_U_13
_atom_site_aniso_U_12
S1 0.0371(7) 0.0669(9) 0.0416(7) -0.0030(6) 0.0093(5) 0.0102(6)
S2 0.0357(7) 0.0742(10) 0.0456(7) 0.0079(7) 0.0073(5) -0.0099(6)
S3 0.0389(6) 0.0446(7) 0.0266(5) -0.0053(5) 0.0108(4) 0.0020(5)
S4 0.0278(5) 0.0446(7) 0.0296(5) -0.0018(5) 0.0063(4) -0.0004(5)
C1 0.031(2) 0.053(3) 0.030(2) 0.001(2) 0.0044(16) -0.0035(19)
N1 0.031(2) 0.053(3) 0.030(2) 0.001(2) 0.0044(16) -0.0035(19)
C2 0.029(2) 0.055(3) 0.036(2) -0.002(2) 0.0035(18) -0.005(2)
C3 0.042(3) 0.084(4) 0.033(2) -0.007(3) 0.005(2) 0.011(3)
C4 0.044(3) 0.101(5) 0.031(2) 0.001(3) -0.001(2) 0.016(3)
C5 0.035(3) 0.073(4) 0.042(3) 0.011(3) 0.003(2) 0.014(2)
C6 0.035(2) 0.047(3) 0.036(2) 0.000(2) 0.0078(19) -0.006(2)
C7 0.050(3) 0.049(3) 0.044(3) -0.008(2) 0.009(2) -0.004(2)
C8 0.039(2) 0.054(3) 0.033(2) -0.004(2) 0.0075(19) -0.007(2)
C9 0.034(2) 0.054(3) 0.035(2) -0.005(2) 0.0062(19) 0.001(2)
C10 0.036(3) 0.060(3) 0.052(3) 0.000(3) 0.004(2) -0.004(2)
N11 0.0262(19) 0.035(2) 0.0277(18) 0.0040(17) 0.0049(15) 0.0032(16)
C11 0.0262(19) 0.035(2) 0.0277(18) 0.0040(17) 0.0049(15) 0.0032(16)
C12 0.027(2) 0.036(3) 0.031(2) 0.0020(19) 0.0070(17) 0.0042(18)
C13 0.038(2) 0.036(3) 0.028(2) 0.0002(19) 0.0083(18) -0.002(2)
C14 0.047(3) 0.033(3) 0.039(2) -0.001(2) 0.009(2) -0.003(2)
C15 0.041(2) 0.039(3) 0.025(2) -0.0015(19) 0.0048(18) 0.004(2)
C16 0.028(2) 0.039(3) 0.024(2) 0.0051(18) 0.0080(16) 0.0055(19)
C17 0.038(2) 0.047(3) 0.025(2) 0.006(2) 0.0005(18) 0.003(2)
C18 0.033(2) 0.035(2) 0.026(2) 0.0041(18) 0.0073(17) 0.0077(19)
C19 0.040(2) 0.039(3) 0.024(2) 0.0028(19) 0.0074(18) 0.000(2)
C20 0.025(2) 0.049(3) 0.038(2) -0.008(2) 0.0078(18) 0.001(2)

loop_
_atom_type_symbol
_atom_type_description
_atom_type_scat_dispersion_real
_atom_type_scat_dispersion_imag
_atom_type_scat_source
C C 0.0033 0.0016 'International Tables Vol C Tables 4.2.6.8 and 6.1.1.4'
H H 0.0000 0.0000 'International Tables Vol C Tables 4.2.6.8 and 6.1.1.4'
N N 0.0061 0.0033 'International Tables Vol C Tables 4.2.6.8 and 6.1.1.4'
S S 0.1246 0.1234 'International Tables Vol C Tables 4.2.6.8 and 6.1.1.4'

loop_
_geom_angle_atom_site_label_1
_geom_angle_atom_site_label_2
_geom_angle_atom_site_label_3
_geom_angle
_geom_angle_site_symmetry_1
_geom_angle_site_symmetry_3
C8 S1 C7 101.3(2) . .
C9 S2 C10 101.1(2) . .
C18 S3 C17 101.57(19) . .
C20 S4 C19 98.2(2) . .
C2 C1 C6 119.7(4) . .
C1 C2 C3 120.5(4) . .
C1 C2 C10 118.9(4) . 2_655
C3 C2 C10 120.5(4) . 2_655
C4 C3 C2 119.8(5) . .
C3 C4 C5 119.6(4) . .
C4 C5 C6 119.5(5) . .
C1 C6 C5 120.9(4) . .
C1 C6 C7 118.7(4) . .
C5 C6 C7 120.4(4) . .
C6 C7 S1 112.5(3) . .
C9 C8 S1 113.4(3) . .
C8 C9 S2 112.5(3) . .
C2 C10 S2 113.0(4) 2_655 .
C16 n11 C12 119.9(4) . .
C13 C12 n11 120.2(4) . .
C13 C12 C20 122.5(4) . 7
N11 C12 C20 117.3(4) . 7
C12 C13 C14 120.0(4) . .
C13 C14 C15 119.8(4) . .
C16 C15 C14 119.3(4) . .
N11 C16 C15 120.7(4) . .
N11 C16 C17 118.2(4) . .
C15 C16 C17 121.1(4) . .
C16 C17 S3 113.0(3) . .
C19 C18 S3 112.9(3) . .
C18 C19 S4 111.6(3) . .
C12 C20 S4 111.6(3) 7 .

loop_
_geom_bond_atom_site_label_1
_geom_bond_atom_site_label_2
_geom_bond_distance
_geom_bond_site_symmetry_2
S1 C8 1.816(5) .
S1 C7 1.830(5) .
S2 C9 1.830(5) .
S2 C10 1.830(5) .
S3 C18 1.824(4) .
S3 C17 1.838(5) .
S4 C20 1.823(4) .
S4 C19 1.833(4) .
C1 C2 1.370(6) .
C1 C6 1.373(6) .
C2 C3 1.400(6) .
C2 C10 1.509(7) 2_655
C3 C4 1.383(7) .
C4 C5 1.391(7) .
C5 C6 1.393(6) .
C6 C7 1.518(6) .
C8 C9 1.530(6) .
C10 C2 1.509(7) 2_655
N11 C16 1.376(5) .
N11 C12 1.394(5) .
C12 C13 1.378(6) .
C12 C20 1.516(6) 7
C13 C14 1.391(6) .
C14 C15 1.403(6) .
C15 C16 1.385(6) .
C16 C17 1.510(6) .
C18 C19 1.518(6) .
C20 C12 1.516(6) 7
